data_4103786
loop_
_publ_author_name
'Andrew P. Nelson'
'Omar K. Farha'
'Karen L. Mulfort'
'Joseph T. Hupp'

_publ_contact_author 'Joseph T. Hupp'
_publ_contact_author_email j-hupp@northwestern.edu
_publ_section_title
;
 Supercritical Processing as a Route to High Internal Surface Areas and
 Permanent Microporosity in Metal-Organic Framework Materials
;
_journal_name_full 'Journal of the American Chemical Society'
_journal_page_first 458
_journal_page_last 460
_journal_paper_doi 10.1021/ja808853q
_journal_volume 131
_journal_year 2009
_chemical_formula_sum 'C106 H83 N8 O29 Zn4'
_chemical_formula_weight 2194.28
_chemical_name_systematic
; 
 ? 
;
_space_group_IT_number 14
_symmetry_cell_setting monoclinic
_symmetry_space_group_name_Hall '-P 2ybc'
_symmetry_space_group_name_H-M 'P 1 21/c 1'
_atom_sites_solution_hydrogens geom
_atom_sites_solution_primary direct
_atom_sites_solution_secondary difmap
_audit_creation_method SHELXL-97
_cell_angle_alpha 90.00
_cell_angle_beta 117.409(6)
_cell_angle_gamma 90.00
_cell_formula_units_Z 4
_cell_length_a 23.275(4)
_cell_length_b 25.486(4)
_cell_length_c 49.521(7)
_cell_measurement_reflns_used 7182
_cell_measurement_temperature 153(2)
_cell_measurement_theta_max 27.90
_cell_measurement_theta_min 2.29
_cell_volume 26078(7)
_computing_cell_refinement 'Bruker SMART'
_computing_data_collection 'Bruker SMART'
_computing_data_reduction 'Bruker SAINT'
_computing_molecular_graphics 'Bruker SHELXTL'
_computing_publication_material 'Bruker SHELXTL'
_computing_structure_refinement 'SHELXL-97 (Sheldrick, 1997)'
_computing_structure_solution 'SHELXS-97 (Sheldrick, 1990)'
_diffrn_ambient_temperature 153(2)
_diffrn_measured_fraction_theta_full 0.922
_diffrn_measured_fraction_theta_max 0.922
_diffrn_measurement_device_type 'CCD area detector'
_diffrn_measurement_method 'phi and omega scans'
_diffrn_radiation_monochromator graphite
_diffrn_radiation_source 'fine-focus sealed tube'
_diffrn_radiation_type MoK\a
_diffrn_radiation_wavelength 0.71073
_diffrn_reflns_av_R_equivalents 0.1842
_diffrn_reflns_av_sigmaI/netI 0.4321
_diffrn_reflns_limit_h_max 31
_diffrn_reflns_limit_h_min -31
_diffrn_reflns_limit_k_max 34
_diffrn_reflns_limit_k_min -34
_diffrn_reflns_limit_l_max 67
_diffrn_reflns_limit_l_min -66
_diffrn_reflns_number 241409
_diffrn_reflns_theta_full 28.91
_diffrn_reflns_theta_max 28.91
_diffrn_reflns_theta_min 0.92
_exptl_absorpt_coefficient_mu 0.396
_exptl_absorpt_correction_T_max 0.9742
_exptl_absorpt_correction_T_min 0.9135
_exptl_absorpt_correction_type integration
_exptl_absorpt_process_details XPREP
_exptl_crystal_colour light
_exptl_crystal_density_diffrn 0.559
_exptl_crystal_density_meas ?
_exptl_crystal_density_method 'not measured'
_exptl_crystal_description columnar
_exptl_crystal_F_000 4508
_exptl_crystal_size_max 0.340
_exptl_crystal_size_mid 0.083
_exptl_crystal_size_min 0.074
_platon_squeeze_details ' ?'
_refine_diff_density_max 0.558
_refine_diff_density_min -0.270
_refine_diff_density_rms 0.059
_refine_ls_extinction_method none
_refine_ls_goodness_of_fit_ref 0.563
_refine_ls_hydrogen_treatment constr
_refine_ls_matrix_type full
_refine_ls_number_parameters 1340
_refine_ls_number_reflns 63399
_refine_ls_number_restraints 0
_refine_ls_restrained_S_all 0.563
_refine_ls_R_factor_all 0.2194
_refine_ls_R_factor_gt 0.0692
_refine_ls_shift/su_max 0.003
_refine_ls_shift/su_mean 0.000
_refine_ls_structure_factor_coef Fsqd
_refine_ls_weighting_details 'calc w=1/[\s^2^(Fo^2^)+(0.0667P)^2^+0.0000P] where P=(Fo^2^+2Fc^2^)/3'
_refine_ls_weighting_scheme calc
_refine_ls_wR_factor_gt 0.1513
_refine_ls_wR_factor_ref 0.1670
_reflns_number_gt 12538
_reflns_number_total 63399
_reflns_threshold_expression >2sigma(I)
_cod_data_source_file ja808853q_si_002.cif
_cod_data_source_block INSERTSTRUCTURENAMEHERE
_cod_depositor_comments
;
The following automatic conversions were performed:

'_exptl_crystal_density_meas' value 'not measured' was changed to '?'
- the value is perceived as not measured.

Automatic conversion script
Id: cif_fix_values 3008 2015-01-20 13:52:24Z robertas 
;
_cod_database_code 4103786

loop_
_symmetry_equiv_pos_as_xyz
'x, y, z'
'-x, y+1/2, -z+1/2'
'-x, -y, -z'
'x, -y-1/2, z-1/2'

loop_
_atom_site_label
_atom_site_type_symbol
_atom_site_fract_x
_atom_site_fract_y
_atom_site_fract_z
_atom_site_U_iso_or_equiv
_atom_site_adp_type
_atom_site_occupancy
_atom_site_symmetry_multiplicity
_atom_site_calc_flag
_atom_site_refinement_flags
C1 C -0.1006(6) 0.9054(4) 0.8651(3) 0.373(10) Uani 1 1 d .
H1A H -0.1419 0.9214 0.8614 0.560 Uiso 1 1 calc R
H1B H -0.0815 0.8878 0.8850 0.560 Uiso 1 1 calc R
H1C H -0.1079 0.8796 0.8492 0.560 Uiso 1 1 calc R
C2 C -0.1383(4) 0.9945(4) 0.81897(19) 0.236(5) Uani 1 1 d .
H2A H -0.1725 0.9856 0.8248 0.284 Uiso 1 1 calc R
H2B H -0.1576 0.9935 0.7965 0.284 Uiso 1 1 calc R
C3 C -0.1101(4) 1.0561(3) 0.8315(2) 0.272(5) Uani 1 1 d .
H3A H -0.0761 1.0543 0.8527 0.407 Uiso 1 1 calc R
H3B H -0.1456 1.0781 0.8303 0.407 Uiso 1 1 calc R
H3C H -0.0922 1.0712 0.8188 0.407 Uiso 1 1 calc R
C4 C -0.0539(7) 0.9483(4) 0.8650(3) 0.317(8) Uani 1 1 d .
H4A H -0.0558 0.9807 0.8757 0.380 Uiso 1 1 calc R
H4B H -0.0087 0.9359 0.8733 0.380 Uiso 1 1 calc R
C6 C 0.0281(3) 0.97343(17) 0.76943(9) 0.102(2) Uani 1 1 d .
H6 H 0.0658 0.9610 0.7687 0.122 Uiso 1 1 calc R
C7 C 0.0528(5) 1.0555(3) 0.7513(2) 0.266(6) Uani 1 1 d .
H7A H 0.0879 1.0701 0.7702 0.320 Uiso 1 1 calc R
H7B H 0.0732 1.0300 0.7433 0.320 Uiso 1 1 calc R
C8 C 0.0307(5) 1.0941(4) 0.73163(15) 0.345(7) Uani 1 1 d .
H8A H 0.0656 1.1192 0.7357 0.517 Uiso 1 1 calc R
H8B H -0.0046 1.1118 0.7336 0.517 Uiso 1 1 calc R
H8C H 0.0145 1.0801 0.7110 0.517 Uiso 1 1 calc R
C9 C -0.0450(9) 1.0544(4) 0.7670(4) 0.502(16) Uani 1 1 d .
H9A H -0.0312 1.0904 0.7651 0.602 Uiso 1 1 calc R
H9B H -0.0808 1.0474 0.7465 0.602 Uiso 1 1 calc R
C10 C -0.0754(7) 1.0668(7) 0.7758(5) 0.82(3) Uani 1 1 d .
H10A H -0.1118 1.0864 0.7602 1.225 Uiso 1 1 calc R
H10B H -0.0514 1.0896 0.7934 1.225 Uiso 1 1 calc R
H10C H -0.0919 1.0363 0.7821 1.225 Uiso 1 1 calc R
C11 C 0.2253(3) 0.8094(2) 0.90116(13) 0.137(3) Uani 1 1 d .
C12 C 0.2824(3) 0.7931(2) 0.92961(13) 0.138(3) Uani 1 1 d .
C13 C 0.3057(3) 0.8299(2) 0.95545(12) 0.130(2) Uani 1 1 d .
H13 H 0.2844 0.8624 0.9538 0.155 Uiso 1 1 calc R
C14 C 0.3582(3) 0.8164(3) 0.98162(14) 0.161(3) Uani 1 1 d .
C15 C 0.3859(3) 0.7670(3) 0.98570(15) 0.134(3) Uani 1 1 d .
C16 C 0.3656(4) 0.7329(3) 0.96281(18) 0.169(3) Uani 1 1 d .
C17 C 0.3107(3) 0.7425(2) 0.93632(17) 0.217(5) Uani 1 1 d .
H17 H 0.2912 0.7148 0.9222 0.260 Uiso 1 1 calc R
C18 C 0.3894(3) 0.8637(3) 1.00443(13) 0.232(4) Uani 1 1 d .
H18A H 0.3588 0.8931 0.9984 0.349 Uiso 1 1 calc R
H18B H 0.4292 0.8750 1.0039 0.349 Uiso 1 1 calc R
H18C H 0.3997 0.8525 1.0251 0.349 Uiso 1 1 calc R
C19 C 0.3943(4) 0.6739(3) 0.96127(17) 0.283(6) Uani 1 1 d .
H19A H 0.4407 0.6766 0.9674 0.424 Uiso 1 1 calc R
H19B H 0.3716 0.6604 0.9405 0.424 Uiso 1 1 calc R
H19C H 0.3877 0.6501 0.9751 0.424 Uiso 1 1 calc R
C20 C 0.5002(4) 0.7667(3) 1.02032(15) 0.150(3) Uani 1 1 d .
C21 C 0.5545(3) 0.7583(3) 1.05082(13) 0.118(2) Uani 1 1 d .
C22 C 0.5390(3) 0.7352(2) 1.07407(16) 0.113(2) Uani 1 1 d .
C23 C 0.4793(4) 0.7212(3) 1.06550(16) 0.143(3) Uani 1 1 d .
C24 C 0.4210(4) 0.7297(4) 1.0344(2) 0.170(4) Uani 1 1 d .
C25 C 0.6142(3) 0.7739(3) 1.05739(11) 0.132(2) Uani 1 1 d .
H25 H 0.6234 0.7886 1.0421 0.159 Uiso 1 1 calc R
C26 C 0.6637(3) 0.7682(2) 1.08773(10) 0.117(2) Uani 1 1 d .
H26 H 0.7064 0.7798 1.0930 0.141 Uiso 1 1 calc R
C27 C 0.6503(3) 0.7464(2) 1.10932(12) 0.0978(18) Uani 1 1 d .
C28 C 0.5888(3) 0.7286(2) 1.10316(13) 0.103(2) Uani 1 1 d .
C29 C 0.5751(3) 0.7074(2) 1.12543(14) 0.110(2) Uani 1 1 d .
C30 C 0.5152(3) 0.6900(2) 1.11936(14) 0.141(2) Uani 1 1 d .
H30 H 0.5051 0.6746 1.1342 0.170 Uiso 1 1 calc R
C31 C 0.4664(3) 0.6978(3) 1.0865(2) 0.196(4) Uani 1 1 d .
H31 H 0.4237 0.6853 1.0802 0.235 Uiso 1 1 calc R
C32 C 0.7015(3) 0.7415(2) 1.14091(12) 0.0879(18) Uani 1 1 d .
C33 C 0.6298(3) 0.6994(2) 1.15758(15) 0.106(2) Uani 1 1 d .
C34 C 0.7442(2) 0.71108(19) 1.19275(9) 0.0734(15) Uani 1 1 d .
C35 C 0.7583(2) 0.75040(19) 1.21382(11) 0.0823(15) Uani 1 1 d .
C36 C 0.8191(2) 0.74116(18) 1.24194(9) 0.0743(14) Uani 1 1 d .
H36 H 0.8323 0.7661 1.2579 0.089 Uiso 1 1 calc R
C37 C 0.8558(2) 0.69938(16) 1.24566(9) 0.0672(14) Uani 1 1 d .
C38 C 0.8368(2) 0.65996(17) 1.22532(9) 0.0799(15) Uani 1 1 d .
H38 H 0.8615 0.6287 1.2294 0.096 Uiso 1 1 calc R
C39 C 0.7767(2) 0.66628(18) 1.19661(10) 0.0772(15) Uani 1 1 d .
C40 C 0.7217(2) 0.80040(16) 1.20849(10) 0.114(2) Uani 1 1 d .
H40A H 0.7109 0.8137 1.1881 0.171 Uiso 1 1 calc R
H40B H 0.7483 0.8263 1.2238 0.171 Uiso 1 1 calc R
H40C H 0.6818 0.7942 1.2101 0.171 Uiso 1 1 calc R
C41 C 0.7550(2) 0.62076(16) 1.17333(10) 0.1099(19) Uani 1 1 d .
H41A H 0.7106 0.6106 1.1683 0.165 Uiso 1 1 calc R
H41B H 0.7839 0.5907 1.1821 0.165 Uiso 1 1 calc R
H41C H 0.7567 0.6322 1.1548 0.165 Uiso 1 1 calc R
C42 C 0.1144(2) 0.82209(18) 0.77512(8) 0.0711(15) Uani 1 1 d .
C43 C 0.1162(2) 0.81571(17) 0.74487(10) 0.0817(15) Uani 1 1 d .
C44 C 0.1266(2) 0.76403(17) 0.73734(9) 0.0890(16) Uani 1 1 d .
H44 H 0.1374 0.7362 0.7516 0.107 Uiso 1 1 calc R
C45 C 0.1201(2) 0.75490(18) 0.70707(10) 0.0860(16) Uani 1 1 d .
C46 C 0.1059(2) 0.79908(18) 0.68780(9) 0.0697(14) Uani 1 1 d .
C47 C 0.0985(2) 0.84855(18) 0.69688(10) 0.0760(14) Uani 1 1 d .
C48 C 0.1053(2) 0.85765(15) 0.72563(8) 0.0779(16) Uani 1 1 d .
H48 H 0.1024 0.8923 0.7320 0.093 Uiso 1 1 calc R
C49 C 0.1213(3) 0.69783(17) 0.69719(10) 0.124(2) Uani 1 1 d .
H49A H 0.0769 0.6847 0.6860 0.186 Uiso 1 1 calc R
H49B H 0.1454 0.6760 0.7152 0.186 Uiso 1 1 calc R
H49C H 0.1424 0.6965 0.6840 0.186 Uiso 1 1 calc R
C50 C 0.0882(2) 0.89525(15) 0.67463(9) 0.1050(19) Uani 1 1 d .
H50A H 0.1288 0.9025 0.6739 0.158 Uiso 1 1 calc R
H50B H 0.0749 0.9265 0.6818 0.158 Uiso 1 1 calc R
H50C H 0.0546 0.8860 0.6542 0.158 Uiso 1 1 calc R
C51 C 0.0359(4) 0.7727(2) 0.63699(12) 0.0860(18) Uani 1 1 d .
C52 C 0.0216(3) 0.76778(16) 0.60419(10) 0.0771(15) Uani 1 1 d .
C53 C 0.0704(3) 0.7805(2) 0.59638(12) 0.0933(18) Uani 1 1 d .
C54 C 0.1322(4) 0.7948(3) 0.61771(11) 0.118(2) Uani 1 1 d .
C55 C 0.1452(4) 0.8005(2) 0.65095(12) 0.103(2) Uani 1 1 d .
C56 C -0.0409(3) 0.75380(18) 0.58215(11) 0.0911(16) Uani 1 1 d .
H56 H -0.0744 0.7491 0.5878 0.109 Uiso 1 1 calc R
C57 C -0.0537(3) 0.7470(2) 0.55245(11) 0.106(2) Uani 1 1 d .
H57 H -0.0956 0.7369 0.5374 0.127 Uiso 1 1 calc R
C58 C -0.0059(3) 0.7549(2) 0.54507(11) 0.1024(19) Uani 1 1 d .
C59 C 0.0581(3) 0.7734(2) 0.56550(11) 0.1014(18) Uani 1 1 d .
C60 C 0.1075(4) 0.7844(2) 0.55803(15) 0.124(2) Uani 1 1 d .
C61 C 0.1664(3) 0.8056(3) 0.57799(14) 0.166(3) Uani 1 1 d .
H61 H 0.1966 0.8178 0.5715 0.200 Uiso 1 1 calc R
C62 C 0.1796(3) 0.8084(3) 0.61003(12) 0.158(3) Uani 1 1 d .
H62 H 0.2208 0.8195 0.6253 0.189 Uiso 1 1 calc R
C63 C -0.0175(4) 0.7477(3) 0.51216(13) 0.122(2) Uani 1 1 d .
C64 C 0.0933(4) 0.7804(3) 0.52596(12) 0.127(3) Uani 1 1 d .
C65 C 0.0246(3) 0.7370(3) 0.47562(11) 0.1049(19) Uani 1 1 d .
C66 C -0.0007(3) 0.7752(2) 0.45230(12) 0.118(2) Uani 1 1 d .
C67 C -0.0004(3) 0.75913(19) 0.42418(10) 0.1022(19) Uani 1 1 d .
H67 H -0.0131 0.7832 0.4078 0.123 Uiso 1 1 calc R
C68 C 0.0181(3) 0.70935(19) 0.42133(9) 0.0828(16) Uani 1 1 d .
C69 C 0.0408(3) 0.67528(19) 0.44573(11) 0.115(2) Uani 1 1 d .
H69 H 0.0583 0.6425 0.4440 0.138 Uiso 1 1 calc R
C70 C 0.0387(3) 0.6872(2) 0.47266(12) 0.111(2) Uani 1 1 d .
C71 C -0.0203(3) 0.8319(2) 0.45429(12) 0.177(3) Uani 1 1 d .
H71A H -0.0503 0.8323 0.4631 0.266 Uiso 1 1 calc R
H71B H -0.0415 0.8473 0.4339 0.266 Uiso 1 1 calc R
H71C H 0.0183 0.8524 0.4672 0.266 Uiso 1 1 calc R
C72 C 0.0593(3) 0.6477(2) 0.49723(12) 0.168(3) Uani 1 1 d .
H72A H 0.0519 0.6124 0.4884 0.251 Uiso 1 1 calc R
H72B H 0.0341 0.6523 0.5084 0.251 Uiso 1 1 calc R
H72C H 0.1054 0.6523 0.5112 0.251 Uiso 1 1 calc R
C73 C 0.0849(3) 0.68375(18) 0.83723(10) 0.075(2) Uani 1 1 d .
C74 C 0.0961(3) 0.62657(18) 0.84241(9) 0.0721(17) Uani 1 1 d .
C75 C 0.1407(3) 0.60104(17) 0.83787(10) 0.0920(19) Uani 1 1 d .
H75 H 0.1669 0.6215 0.8318 0.110 Uiso 1 1 calc R
C76 C 0.1532(3) 0.54559(19) 0.84125(12) 0.099(2) Uani 1 1 d .
C77 C 0.1128(4) 0.51925(17) 0.84824(10) 0.087(2) Uani 1 1 d .
C78 C 0.0658(3) 0.54070(18) 0.85449(10) 0.0862(19) Uani 1 1 d .
C79 C 0.0591(3) 0.59733(16) 0.85078(8) 0.0826(17) Uani 1 1 d .
H79 H 0.0271 0.6144 0.8544 0.099 Uiso 1 1 calc R
C80 C 0.2014(3) 0.51864(18) 0.83476(15) 0.157(3) Uani 1 1 d .
H80A H 0.2270 0.5447 0.8304 0.236 Uiso 1 1 calc R
H80B H 0.1792 0.4956 0.8171 0.236 Uiso 1 1 calc R
H80C H 0.2301 0.4976 0.8524 0.236 Uiso 1 1 calc R
C81 C 0.0206(3) 0.5111(2) 0.86420(13) 0.155(3) Uani 1 1 d .
H81A H -0.0085 0.4884 0.8475 0.232 Uiso 1 1 calc R
H81B H -0.0049 0.5364 0.8691 0.232 Uiso 1 1 calc R
H81C H 0.0466 0.4896 0.8821 0.232 Uiso 1 1 calc R
C82 C 0.0766(3) 0.43552(15) 0.82103(9) 0.101(2) Uani 1 1 d .
C83 C 0.0783(2) 0.37766(13) 0.82100(8) 0.0580(13) Uani 1 1 d .
C84 C 0.1136(2) 0.35073(14) 0.84889(8) 0.0649(14) Uani 1 1 d .
C85 C 0.1495(3) 0.37867(15) 0.87661(10) 0.1016(19) Uani 1 1 d .
C86 C 0.1489(3) 0.43615(16) 0.87695(10) 0.111(2) Uani 1 1 d .
C87 C 0.0469(2) 0.35021(14) 0.79519(9) 0.0856(17) Uani 1 1 d .
H87 H 0.0230 0.3684 0.7766 0.103 Uiso 1 1 calc R
C88 C 0.0486(2) 0.29468(13) 0.79510(8) 0.0676(14) Uani 1 1 d .
H88 H 0.0267 0.2758 0.7766 0.081 Uiso 1 1 calc R
C89 C 0.0813(2) 0.26911(13) 0.82140(8) 0.0593(13) Uani 1 1 d .
C90 C 0.1167(2) 0.29588(14) 0.84768(8) 0.0601(13) Uani 1 1 d .
C91 C 0.1527(2) 0.26770(14) 0.87633(8) 0.0750(15) Uani 1 1 d .
C92 C 0.1883(2) 0.29610(15) 0.90313(8) 0.0972(19) Uani 1 1 d .
H92 H 0.2154 0.2783 0.9215 0.117 Uiso 1 1 calc R
C93 C 0.1838(3) 0.35106(16) 0.90274(8) 0.115(2) Uani 1 1 d .
H93 H 0.2055 0.3697 0.9214 0.138 Uiso 1 1 calc R
C94 C 0.0762(2) 0.21176(14) 0.82081(9) 0.0666(14) Uani 1 1 d .
C95 C 0.1543(2) 0.21099(15) 0.87622(9) 0.0787(16) Uani 1 1 d .
C96 C 0.1168(2) 0.12756(14) 0.85048(9) 0.0648(14) Uani 1 1 d .
C97 C 0.1837(3) 0.12693(19) 0.82216(13) 0.134(2) Uani 1 1 d .
H97A H 0.1714 0.1107 0.8023 0.201 Uiso 1 1 calc R
H97B H 0.2304 0.1231 0.8350 0.201 Uiso 1 1 calc R
H97C H 0.1723 0.1643 0.8194 0.201 Uiso 1 1 calc R
C98 C 0.1436(3) 0.04540(17) 0.83722(9) 0.0910(18) Uani 1 1 d .
H98 H 0.1618 0.0253 0.8269 0.109 Uiso 1 1 calc R
C99 C 0.0489(2) 0.13446(16) 0.87756(10) 0.0931(16) Uani 1 1 d .
H99A H 0.0796 0.1571 0.8938 0.140 Uiso 1 1 calc R
H99B H 0.0282 0.1105 0.8859 0.140 Uiso 1 1 calc R
H99C H 0.0158 0.1562 0.8617 0.140 Uiso 1 1 calc R
C100 C 0.0851(2) 0.04875(15) 0.86404(8) 0.0758(16) Uani 1 1 d .
H100 H 0.0633 0.0312 0.8736 0.091 Uiso 1 1 calc R
C101 C 0.0845(2) 0.10319(16) 0.86413(8) 0.0621(13) Uani 1 1 d .
C102 C 0.1477(2) 0.09991(17) 0.83742(9) 0.0694(14) Uani 1 1 d .
C103 C 0.1130(2) 0.02009(14) 0.85192(9) 0.0627(14) Uani 1 1 d .
C104 C 0.1159(3) 0.96186(15) 0.85437(10) 0.0785(16) Uani 1 1 d .
C105 C -0.0800(3) 0.80585(18) 0.77401(10) 0.0759(16) Uani 1 1 d .
C106 C 0.0254(3) 0.8052(2) 0.89297(11) 0.0742(15) Uani 1 1 d .
C107 C -0.0678(4) 0.9320(3) 0.81536(17) 0.163(3) Uani 1 1 d .
H107 H -0.0915 0.9382 0.7941 0.196 Uiso 1 1 calc R
N1 N 0.4396(3) 0.7521(2) 1.01446(12) 0.134(2) Uani 1 1 d .
N2 N 0.6874(2) 0.71939(15) 1.16267(9) 0.0761(12) Uani 1 1 d .
N3 N 0.0954(3) 0.79030(16) 0.65730(9) 0.0885(14) Uani 1 1 d .
N4 N 0.0329(3) 0.75756(18) 0.50526(9) 0.1127(16) Uani 1 1 d .
N5 N 0.1138(2) 0.46158(11) 0.84867(7) 0.1032(16) Uani 1 1 d .
N6 N 0.11772(18) 0.18513(10) 0.84922(7) 0.0662(11) Uani 1 1 d .
N7 N 0.0101(3) 1.02583(17) 0.75992(9) 0.1176(17) Uani 1 1 d .
N8 N -0.0846(3) 0.9546(3) 0.83234(12) 0.145(2) Uani 1 1 d .
O1 O 0.07715(14) 0.82393(8) 0.83584(5) 0.0747(9) Uani 1 1 d .
O2 O 0.21367(19) 0.77939(14) 0.87709(10) 0.205(3) Uani 1 1 d .
O3 O 0.19324(16) 0.84840(11) 0.90052(6) 0.0930(11) Uani 1 1 d .
O4 O 0.5107(2) 0.7842(2) 0.99960(9) 0.189(2) Uani 1 1 d .
O5 O 0.3642(3) 0.7190(2) 1.02821(11) 0.198(2) Uani 1 1 d .
O6 O 0.7585(2) 0.75738(13) 1.14867(7) 0.1055(13) Uani 1 1 d .
O7 O 0.6188(2) 0.67940(18) 1.17604(9) 0.1451(18) Uani 1 1 d .
O8 O 0.14228(17) 0.78638(10) 0.79513(6) 0.1007(12) Uani 1 1 d .
O9 O 0.08949(14) 0.86413(10) 0.77848(5) 0.0662(9) Uani 1 1 d .
O10 O -0.0053(2) 0.76186(13) 0.64452(7) 0.1074(14) Uani 1 1 d .
O11 O 0.1985(2) 0.81379(18) 0.66979(8) 0.1398(17) Uani 1 1 d .
O12 O -0.0714(2) 0.73121(16) 0.49225(7) 0.1286(15) Uani 1 1 d .
O13 O 0.1310(2) 0.7844(2) 0.51744(8) 0.172(2) Uani 1 1 d .
O14 O 0.0362(2) 0.70471(11) 0.83753(7) 0.0907(13) Uani 1 1 d .
O15 O 0.12872(17) 0.70854(12) 0.83406(6) 0.0833(11) Uani 1 1 d .
O16 O 0.1825(2) 0.46277(11) 0.89929(6) 0.157(2) Uani 1 1 d .
O17 O 0.04164(17) 0.46106(9) 0.79768(6) 0.1051(13) Uani 1 1 d .
O18 O 0.18852(15) 0.18467(10) 0.89913(6) 0.0886(11) Uani 1 1 d .
O19 O 0.04306(14) 0.18521(9) 0.79856(5) 0.0773(10) Uani 1 1 d .
O20 O -0.00315(15) 0.77747(10) 0.87015(6) 0.0817(10) Uani 1 1 d .
O21 O 0.06110(17) 0.84547(12) 0.89561(6) 0.0924(12) Uani 1 1 d .
O22 O -0.03948(15) 0.83752(12) 0.77306(5) 0.0766(10) Uani 1 1 d .
O23 O -0.07185(13) 0.77875(10) 0.79784(6) 0.0748(9) Uani 1 1 d .
O24 O 0.12051(18) 0.93572(10) 0.83308(7) 0.1099(13) Uani 1 1 d .
O25 O 0.10663(16) 0.94085(10) 0.87448(6) 0.0895(11) Uani 1 1 d .
O26 O 0.00118(19) 0.94235(13) 0.77850(8) 0.1173(15) Uani 1 1 d .
O27 O -0.01867(18) 0.89957(12) 0.82515(6) 0.0945(11) Uani 1 1 d .
O29 O 0.2215(3) 0.8499(4) 0.84169(13) 0.356(5) Uani 1 1 d .
Zn1 Zn 0.14907(3) 0.784155(17) 0.835574(9) 0.06937(19) Uani 1 1 d .
Zn2 Zn 0.03948(3) 0.877623(16) 0.801955(9) 0.06340(17) Uani 1 1 d .
Zn3 Zn 0.01174(3) 0.777221(17) 0.833943(9) 0.07028(19) Uani 1 1 d .
Zn4 Zn 0.10521(3) 0.865290(16) 0.872418(9) 0.06876(19) Uani 1 1 d .
O28 O 0.2664(6) 0.7164(5) 0.84735(19) 0.663(12) Uani 1 1 d .

loop_
_atom_site_aniso_label
_atom_site_aniso_U_11
_atom_site_aniso_U_22
_atom_site_aniso_U_33
_atom_site_aniso_U_23
_atom_site_aniso_U_13
_atom_site_aniso_U_12
C1 0.302(16) 0.304(15) 0.51(2) 0.222(15) 0.181(15) 0.193(13)
C2 0.215(10) 0.246(10) 0.249(10) 0.076(9) 0.108(8) 0.158(10)
C3 0.265(11) 0.156(7) 0.385(14) 0.024(9) 0.143(10) 0.027(8)
C4 0.47(2) 0.321(16) 0.194(11) 0.031(11) 0.183(14) 0.161(16)
C6 0.169(6) 0.029(3) 0.042(3) -0.014(2) -0.008(3) 0.016(3)
C7 0.431(16) 0.134(6) 0.334(13) 0.134(7) 0.262(13) 0.028(8)
C8 0.400(15) 0.481(18) 0.118(6) 0.187(9) 0.089(8) 0.084(13)
C9 0.97(4) 0.105(7) 0.99(4) 0.024(12) 0.93(4) -0.015(12)
C10 0.201(13) 0.59(3) 1.26(6) 0.73(4) -0.01(2) 0.050(16)
C11 0.079(5) 0.071(4) 0.127(5) -0.051(4) -0.066(4) 0.015(3)
C12 0.112(5) 0.092(4) 0.104(4) -0.012(4) -0.041(4) -0.023(4)
C13 0.116(5) 0.116(5) 0.086(4) -0.035(4) -0.014(4) 0.006(4)
C14 0.117(6) 0.185(7) 0.086(5) -0.031(5) -0.035(4) 0.005(6)
C15 0.097(6) 0.108(5) 0.098(5) -0.016(4) -0.040(4) -0.015(5)
C16 0.118(7) 0.120(6) 0.152(7) 0.018(5) -0.037(5) 0.013(5)
C17 0.151(7) 0.057(4) 0.226(8) 0.023(4) -0.099(6) -0.016(4)
C18 0.219(8) 0.225(8) 0.113(5) -0.080(5) -0.044(5) -0.024(7)
C19 0.157(8) 0.262(10) 0.229(9) 0.088(8) -0.082(7) -0.037(8)
C20 0.083(6) 0.215(7) 0.074(5) 0.044(5) -0.030(5) -0.038(5)
C21 0.079(6) 0.178(6) 0.063(4) 0.016(4) 0.003(4) -0.011(5)
C22 0.030(4) 0.152(6) 0.112(6) -0.031(5) -0.005(4) -0.026(4)
C23 0.107(7) 0.173(7) 0.103(5) 0.038(5) 0.008(5) -0.036(6)
C24 0.054(6) 0.248(10) 0.160(8) 0.066(7) 0.008(7) 0.032(7)
C25 0.072(5) 0.222(7) 0.056(4) 0.034(4) -0.010(3) -0.007(5)
C26 0.090(4) 0.158(5) 0.051(3) 0.050(3) -0.012(3) -0.011(4)
C27 0.069(5) 0.116(4) 0.074(4) 0.033(3) 0.004(4) 0.002(4)
C28 0.073(5) 0.111(4) 0.072(4) 0.013(3) -0.012(4) -0.036(4)
C29 0.056(5) 0.124(5) 0.101(5) 0.050(4) -0.006(4) -0.007(4)
C30 0.070(5) 0.181(6) 0.116(5) 0.013(4) -0.007(4) -0.008(5)
C31 0.096(6) 0.194(7) 0.180(8) 0.072(6) -0.037(6) -0.046(5)
C32 0.061(4) 0.114(5) 0.070(4) 0.035(3) 0.014(4) 0.010(4)
C33 0.067(5) 0.130(5) 0.103(6) 0.031(4) 0.023(5) -0.002(4)
C34 0.074(4) 0.063(3) 0.047(3) 0.021(3) -0.002(3) 0.010(3)
C35 0.092(4) 0.075(3) 0.062(3) 0.007(3) 0.020(3) 0.016(3)
C36 0.083(4) 0.069(3) 0.046(3) -0.002(2) 0.009(3) 0.000(3)
C37 0.092(4) 0.045(3) 0.035(2) -0.001(2) 0.004(3) 0.013(3)
C38 0.084(4) 0.074(3) 0.041(3) 0.008(2) -0.005(3) 0.001(3)
C39 0.098(4) 0.072(3) 0.054(3) 0.003(3) 0.029(3) 0.009(3)
C40 0.140(5) 0.067(3) 0.085(4) 0.011(3) 0.009(3) 0.039(3)
C41 0.102(4) 0.071(3) 0.099(4) -0.023(3) -0.004(3) -0.038(3)
C42 0.119(5) 0.064(3) 0.023(2) -0.017(2) 0.027(3) -0.012(3)
C43 0.123(5) 0.062(3) 0.084(4) -0.014(3) 0.068(3) -0.018(3)
C44 0.130(5) 0.073(3) 0.054(3) -0.019(2) 0.033(3) 0.015(3)
C45 0.137(5) 0.069(3) 0.071(3) 0.004(3) 0.064(3) 0.010(3)
C46 0.096(4) 0.066(3) 0.043(3) 0.013(2) 0.029(3) 0.001(3)
C47 0.100(4) 0.067(3) 0.064(3) 0.027(3) 0.040(3) 0.024(3)
C48 0.144(5) 0.050(3) 0.031(2) 0.004(2) 0.033(3) -0.020(3)
C49 0.231(7) 0.084(4) 0.081(4) -0.003(3) 0.092(4) 0.019(4)
C50 0.186(6) 0.065(3) 0.057(3) 0.007(2) 0.049(3) -0.006(3)
C51 0.128(6) 0.088(4) 0.057(4) -0.007(3) 0.055(4) -0.015(4)
C52 0.113(5) 0.069(3) 0.047(3) -0.010(2) 0.035(3) -0.009(3)
C53 0.115(5) 0.123(4) 0.069(4) -0.031(3) 0.065(4) -0.036(4)
C54 0.104(6) 0.203(7) 0.049(3) -0.016(4) 0.036(4) 0.002(5)
C55 0.116(6) 0.145(5) 0.052(4) -0.038(3) 0.043(4) -0.005(5)
C56 0.100(5) 0.112(4) 0.057(3) 0.003(3) 0.033(3) -0.008(4)
C57 0.143(6) 0.132(5) 0.068(4) 0.008(3) 0.071(4) 0.016(4)
C58 0.120(6) 0.139(5) 0.044(3) -0.035(3) 0.035(4) -0.025(4)
C59 0.117(5) 0.131(5) 0.057(3) -0.027(3) 0.040(4) -0.033(4)
C60 0.186(8) 0.127(5) 0.125(6) -0.036(4) 0.129(6) -0.054(5)
C61 0.134(6) 0.286(9) 0.112(5) -0.085(5) 0.085(5) -0.123(6)
C62 0.100(6) 0.322(9) 0.057(4) -0.010(5) 0.040(4) -0.013(6)
C63 0.110(6) 0.192(6) 0.075(4) -0.051(4) 0.053(4) -0.045(5)
C64 0.109(6) 0.239(7) 0.049(4) -0.037(4) 0.051(4) -0.075(6)
C65 0.142(6) 0.141(5) 0.044(3) -0.013(4) 0.054(3) -0.005(5)
C66 0.189(6) 0.098(4) 0.070(4) -0.020(3) 0.062(4) -0.008(4)
C67 0.189(6) 0.079(4) 0.061(3) -0.002(3) 0.076(4) 0.010(4)
C68 0.143(5) 0.077(3) 0.049(3) 0.009(3) 0.062(3) 0.005(3)
C69 0.195(6) 0.091(4) 0.071(4) 0.014(3) 0.070(4) 0.028(4)
C70 0.201(7) 0.090(4) 0.076(4) 0.010(3) 0.092(4) 0.036(4)
C71 0.317(10) 0.152(6) 0.111(5) -0.016(4) 0.140(6) 0.049(6)
C72 0.308(9) 0.127(5) 0.103(4) 0.032(4) 0.124(6) 0.030(6)
C73 0.130(7) 0.038(3) 0.039(2) -0.004(2) 0.023(3) -0.007(4)
C74 0.119(5) 0.045(3) 0.054(3) 0.009(2) 0.042(3) 0.006(3)
C75 0.112(5) 0.045(3) 0.081(4) 0.001(3) 0.012(3) -0.034(3)
C76 0.124(6) 0.040(3) 0.103(4) 0.022(3) 0.026(4) -0.019(4)
C77 0.160(7) 0.031(3) 0.037(3) -0.001(2) 0.018(3) -0.007(4)
C78 0.151(6) 0.036(3) 0.059(3) 0.006(2) 0.037(3) -0.032(4)
C79 0.156(5) 0.042(3) 0.044(3) 0.000(2) 0.041(3) -0.010(3)
C80 0.128(6) 0.047(3) 0.260(8) -0.012(4) 0.058(6) 0.025(4)
C81 0.214(8) 0.093(4) 0.176(6) -0.014(4) 0.107(6) -0.028(5)
C82 0.197(6) 0.033(3) 0.029(2) -0.004(2) 0.013(3) -0.020(3)
C83 0.091(4) 0.029(2) 0.026(2) -0.0061(18) 0.004(2) -0.007(2)
C84 0.084(4) 0.031(2) 0.031(2) 0.0101(18) -0.015(2) -0.014(2)
C85 0.156(5) 0.029(2) 0.065(3) -0.006(2) 0.004(3) -0.001(3)
C86 0.165(6) 0.040(3) 0.053(3) 0.004(2) -0.013(3) 0.004(3)
C87 0.156(5) 0.039(3) 0.045(3) 0.017(2) 0.032(3) 0.024(3)
C88 0.116(4) 0.028(2) 0.045(2) 0.0148(18) 0.025(3) 0.016(2)
C89 0.089(4) 0.028(2) 0.032(2) -0.0062(18) 0.004(2) 0.006(2)
C90 0.094(4) 0.042(2) 0.024(2) -0.0021(18) 0.010(2) -0.011(2)
C91 0.119(4) 0.032(2) 0.038(2) -0.0063(19) 0.005(3) -0.019(3)
C92 0.156(5) 0.056(3) 0.018(2) 0.002(2) -0.012(3) -0.018(3)
C93 0.198(6) 0.049(3) 0.025(2) -0.001(2) -0.011(3) -0.034(3)
C94 0.108(4) 0.032(2) 0.041(2) 0.002(2) 0.019(3) -0.003(3)
C95 0.116(4) 0.034(3) 0.047(3) 0.002(2) 0.004(3) 0.004(3)
C96 0.110(4) 0.026(2) 0.058(3) -0.003(2) 0.038(3) 0.004(3)
C97 0.166(6) 0.095(4) 0.195(6) -0.014(4) 0.130(5) -0.037(4)
C98 0.155(5) 0.051(3) 0.061(3) -0.024(2) 0.045(3) 0.012(3)
C99 0.139(5) 0.070(3) 0.088(3) 0.018(3) 0.068(4) 0.008(3)
C100 0.124(5) 0.036(3) 0.044(3) -0.004(2) 0.019(3) -0.008(3)
C101 0.106(4) 0.051(3) 0.047(3) 0.013(2) 0.050(3) 0.010(3)
C102 0.099(4) 0.059(3) 0.057(3) 0.000(2) 0.042(3) -0.018(3)
C103 0.132(5) 0.023(2) 0.052(3) 0.005(2) 0.058(3) 0.005(3)
C104 0.161(5) 0.035(3) 0.044(3) -0.012(2) 0.052(3) -0.009(3)
C105 0.098(5) 0.078(3) 0.047(3) 0.006(3) 0.030(3) -0.027(3)
C106 0.088(5) 0.072(4) 0.054(3) 0.012(3) 0.026(3) 0.030(3)
C107 0.246(9) 0.145(6) 0.156(7) 0.073(5) 0.142(7) 0.135(6)
N1 0.077(5) 0.154(5) 0.086(4) 0.032(3) -0.034(4) -0.011(4)
N2 0.055(3) 0.084(3) 0.068(3) 0.027(2) 0.010(3) 0.009(3)
N3 0.113(4) 0.116(3) 0.056(3) -0.022(2) 0.055(3) -0.026(3)
N4 0.146(5) 0.153(4) 0.064(3) -0.020(3) 0.070(4) -0.001(4)
N5 0.220(5) 0.029(2) 0.0325(19) 0.0076(16) 0.034(3) -0.014(3)
N6 0.123(3) 0.0227(18) 0.0411(19) -0.0044(15) 0.027(2) 0.000(2)
N7 0.169(5) 0.084(3) 0.079(3) -0.003(3) 0.039(3) 0.004(3)
N8 0.168(6) 0.204(6) 0.077(4) 0.010(4) 0.069(4) 0.055(5)
O1 0.127(3) 0.0289(13) 0.0283(13) -0.0085(12) 0.0013(15) -0.0081(17)
O2 0.136(4) 0.115(3) 0.170(4) -0.075(3) -0.095(3) 0.065(3)
O3 0.103(3) 0.0526(19) 0.074(2) -0.0106(16) -0.002(2) 0.022(2)
O4 0.114(4) 0.302(6) 0.063(3) 0.020(3) -0.034(3) 0.015(4)
O5 0.095(4) 0.266(6) 0.149(4) 0.047(4) -0.017(4) -0.001(5)
O6 0.098(3) 0.111(3) 0.067(2) 0.0346(19) 0.004(2) -0.011(3)
O7 0.092(3) 0.214(5) 0.097(3) 0.058(3) 0.016(3) -0.014(3)
O8 0.189(4) 0.0644(19) 0.071(2) 0.0403(17) 0.079(2) 0.056(2)
O9 0.099(3) 0.0453(17) 0.0435(16) -0.0020(13) 0.0231(16) 0.0132(17)
O10 0.178(4) 0.110(3) 0.074(2) -0.0130(19) 0.092(3) -0.039(3)
O11 0.125(4) 0.219(4) 0.068(3) -0.042(3) 0.038(3) -0.022(3)
O12 0.121(3) 0.208(4) 0.051(2) -0.031(2) 0.035(2) -0.028(3)
O13 0.165(5) 0.317(6) 0.076(3) -0.049(3) 0.090(3) -0.061(4)
O14 0.147(4) 0.042(2) 0.074(2) 0.0113(16) 0.043(2) 0.001(2)
O15 0.117(3) 0.065(2) 0.070(2) -0.0022(17) 0.044(2) -0.009(2)
O16 0.270(5) 0.0481(19) 0.0463(19) -0.0112(16) -0.017(3) -0.031(2)
O17 0.181(4) 0.0320(16) 0.0470(18) 0.0023(14) 0.005(2) -0.0118(19)
O18 0.117(3) 0.0539(18) 0.0575(19) 0.0102(15) 0.0084(19) 0.0041(19)
O19 0.113(3) 0.0459(17) 0.0393(16) -0.0068(13) 0.0061(17) -0.0150(17)
O20 0.111(3) 0.0622(19) 0.0519(18) -0.0021(16) 0.0202(19) -0.0080(19)
O21 0.145(3) 0.076(2) 0.0555(19) -0.0208(17) 0.046(2) -0.032(2)
O22 0.078(3) 0.102(2) 0.0420(17) 0.0204(17) 0.0216(17) -0.006(2)
O23 0.080(2) 0.0693(18) 0.0457(17) 0.0109(15) 0.0038(16) 0.0008(17)
O24 0.204(4) 0.0442(17) 0.081(2) 0.0023(17) 0.065(3) 0.013(2)
O25 0.156(3) 0.0531(18) 0.0334(16) 0.0029(14) 0.0213(19) -0.0076(19)
O26 0.152(4) 0.070(2) 0.103(3) 0.030(2) 0.036(3) 0.006(2)
O27 0.125(3) 0.084(2) 0.063(2) 0.0084(17) 0.034(2) 0.005(2)
O29 0.211(6) 0.658(14) 0.177(5) -0.141(8) 0.070(5) -0.131(8)
Zn1 0.1136(5) 0.0425(3) 0.0317(3) 0.0033(2) 0.0161(3) 0.0005(3)
Zn2 0.0999(5) 0.0419(3) 0.0271(2) 0.0021(2) 0.0111(3) -0.0017(3)
Zn3 0.1146(5) 0.0493(3) 0.0337(3) 0.0024(2) 0.0228(3) -0.0024(3)
Zn4 0.1174(5) 0.0402(3) 0.0279(2) -0.0022(2) 0.0157(3) -0.0023(3)
O28 0.75(2) 1.06(3) 0.330(10) -0.459(15) 0.381(13) -0.52(2)

loop_
_atom_type_symbol
_atom_type_description
_atom_type_scat_dispersion_real
_atom_type_scat_dispersion_imag
_atom_type_scat_source
C C 0.0033 0.0016 'International Tables Vol C Tables 4.2.6.8 and 6.1.1.4'
H H 0.0000 0.0000 'International Tables Vol C Tables 4.2.6.8 and 6.1.1.4'
N N 0.0061 0.0033 'International Tables Vol C Tables 4.2.6.8 and 6.1.1.4'
O O 0.0106 0.0060 'International Tables Vol C Tables 4.2.6.8 and 6.1.1.4'
Zn Zn 0.2839 1.4301 'International Tables Vol C Tables 4.2.6.8 and 6.1.1.4'

loop_
_geom_angle_atom_site_label_1
_geom_angle_atom_site_label_2
_geom_angle_atom_site_label_3
_geom_angle
_geom_angle_site_symmetry_3
C4 C1 H1A 109.5 .
C4 C1 H1B 109.5 .
H1A C1 H1B 109.5 .
C4 C1 H1C 109.5 .
H1A C1 H1C 109.5 .
H1B C1 H1C 109.5 .
N8 C2 C3 111.0(7) .
N8 C2 H2A 109.4 .
C3 C2 H2A 109.4 .
N8 C2 H2B 109.4 .
C3 C2 H2B 109.4 .
H2A C2 H2B 108.0 .
C2 C3 H3A 109.5 .
C2 C3 H3B 109.5 .
H3A C3 H3B 109.5 .
C2 C3 H3C 109.5 .
H3A C3 H3C 109.5 .
H3B C3 H3C 109.5 .
N8 C4 C1 95.6(11) .
N8 C4 H4A 112.6 .
C1 C4 H4A 112.6 .
N8 C4 H4B 112.6 .
C1 C4 H4B 112.6 .
H4A C4 H4B 110.1 .
O26 C6 N7 127.8(6) .
O26 C6 H6 116.1 .
N7 C6 H6 116.1 .
C8 C7 N7 121.2(10) .
C8 C7 H7A 107.0 .
N7 C7 H7A 107.0 .
C8 C7 H7B 107.0 .
N7 C7 H7B 107.0 .
H7A C7 H7B 106.8 .
C7 C8 H8A 109.5 .
C7 C8 H8B 109.5 .
H8A C8 H8B 109.5 .
C7 C8 H8C 109.5 .
H8A C8 H8C 109.5 .
H8B C8 H8C 109.5 .
C10 C9 N7 167.0(18) .
C10 C9 H9A 94.0 .
N7 C9 H9A 94.0 .
C10 C9 H9B 94.0 .
N7 C9 H9B 94.0 .
H9A C9 H9B 103.1 .
C9 C10 H10A 109.5 .
C9 C10 H10B 109.5 .
H10A C10 H10B 109.5 .
C9 C10 H10C 109.5 .
H10A C10 H10C 109.5 .
H10B C10 H10C 109.5 .
O3 C11 O2 124.5(5) .
O3 C11 C12 121.1(5) .
O2 C11 C12 114.4(5) .
C17 C12 C13 115.4(5) .
C17 C12 C11 126.4(5) .
C13 C12 C11 117.3(5) .
C14 C13 C12 118.7(6) .
C14 C13 H13 120.7 .
C12 C13 H13 120.7 .
C13 C14 C15 121.6(6) .
C13 C14 C18 113.9(7) .
C15 C14 C18 124.0(6) .
C16 C15 C14 120.6(6) .
C16 C15 N1 118.4(7) .
C14 C15 N1 120.9(6) .
C15 C16 C17 120.7(7) .
C15 C16 C19 129.5(7) .
C17 C16 C19 109.6(7) .
C16 C17 C12 121.0(6) .
C16 C17 H17 119.5 .
C12 C17 H17 119.5 .
C14 C18 H18A 109.5 .
C14 C18 H18B 109.5 .
H18A C18 H18B 109.5 .
C14 C18 H18C 109.5 .
H18A C18 H18C 109.5 .
H18B C18 H18C 109.5 .
C16 C19 H19A 109.5 .
C16 C19 H19B 109.5 .
H19A C19 H19B 109.5 .
C16 C19 H19C 109.5 .
H19A C19 H19C 109.5 .
H19B C19 H19C 109.5 .
O4 C20 N1 120.2(6) .
O4 C20 C21 119.8(8) .
N1 C20 C21 119.9(7) .
C25 C21 C20 120.8(7) .
C25 C21 C22 122.0(6) .
C20 C21 C22 117.0(7) .
C23 C22 C28 124.2(8) .
C23 C22 C21 117.5(7) .
C28 C22 C21 118.2(6) .
C22 C23 C31 116.9(8) .
C22 C23 C24 127.5(8) .
C31 C23 C24 115.5(8) .
O5 C24 N1 124.5(9) .
O5 C24 C23 124.7(9) .
N1 C24 C23 110.8(7) .
C21 C25 C26 118.3(6) .
C21 C25 H25 120.9 .
C26 C25 H25 120.9 .
C27 C26 C25 120.4(6) .
C27 C26 H26 119.8 .
C25 C26 H26 119.8 .
C26 C27 C28 122.9(5) .
C26 C27 C32 120.2(6) .
C28 C27 C32 116.9(5) .
C22 C28 C29 119.1(7) .
C22 C28 C27 118.1(6) .
C29 C28 C27 122.6(6) .
C30 C29 C28 122.5(6) .
C30 C29 C33 117.7(6) .
C28 C29 C33 119.6(6) .
C29 C30 C31 112.4(6) .
C29 C30 H30 123.8 .
C31 C30 H30 123.8 .
C23 C31 C30 124.5(7) .
C23 C31 H31 117.7 .
C30 C31 H31 117.7 .
O6 C32 N2 119.0(5) .
O6 C32 C27 121.2(6) .
N2 C32 C27 119.8(5) .
O7 C33 N2 125.1(6) .
O7 C33 C29 119.6(7) .
N2 C33 C29 115.2(6) .
C39 C34 C35 126.5(4) .
C39 C34 N2 116.8(4) .
C35 C34 N2 116.8(4) .
C34 C35 C36 113.0(4) .
C34 C35 C40 125.0(4) .
C36 C35 C40 121.7(4) .
C37 C36 C35 122.4(4) .
C37 C36 H36 118.8 .
C35 C36 H36 118.8 .
C36 C37 C38 121.8(4) .
C36 C37 C105 119.9(4) 4_676
C38 C37 C105 118.3(4) 4_676
C37 C38 C39 118.7(4) .
C37 C38 H38 120.6 .
C39 C38 H38 120.6 .
C34 C39 C38 117.1(4) .
C34 C39 C41 124.5(4) .
C38 C39 C41 118.4(4) .
C35 C40 H40A 109.5 .
C35 C40 H40B 109.5 .
H40A C40 H40B 109.5 .
C35 C40 H40C 109.5 .
H40A C40 H40C 109.5 .
H40B C40 H40C 109.5 .
C39 C41 H41A 109.5 .
C39 C41 H41B 109.5 .
H41A C41 H41B 109.5 .
C39 C41 H41C 109.5 .
H41A C41 H41C 109.5 .
H41B C41 H41C 109.5 .
O9 C42 O8 126.9(3) .
O9 C42 C43 116.1(4) .
O8 C42 C43 116.7(4) .
C48 C43 C44 122.6(4) .
C48 C43 C42 121.1(4) .
C44 C43 C42 116.2(4) .
C43 C44 C45 118.0(4) .
C43 C44 H44 121.0 .
C45 C44 H44 121.0 .
C46 C45 C44 116.7(4) .
C46 C45 C49 124.8(4) .
C44 C45 C49 118.1(4) .
C47 C46 C45 122.3(4) .
C47 C46 N3 120.1(4) .
C45 C46 N3 117.5(4) .
C46 C47 C48 121.4(4) .
C46 C47 C50 117.9(4) .
C48 C47 C50 120.5(4) .
C43 C48 C47 118.8(4) .
C43 C48 H48 120.6 .
C47 C48 H48 120.6 .
C45 C49 H49A 109.5 .
C45 C49 H49B 109.5 .
H49A C49 H49B 109.5 .
C45 C49 H49C 109.5 .
H49A C49 H49C 109.5 .
H49B C49 H49C 109.5 .
C47 C50 H50A 109.5 .
C47 C50 H50B 109.5 .
H50A C50 H50B 109.5 .
C47 C50 H50C 109.5 .
H50A C50 H50C 109.5 .
H50B C50 H50C 109.5 .
O10 C51 N3 122.0(5) .
O10 C51 C52 120.0(6) .
N3 C51 C52 118.0(5) .
C53 C52 C56 121.9(5) .
C53 C52 C51 118.4(5) .
C56 C52 C51 119.7(6) .
C54 C53 C52 122.8(5) .
C54 C53 C59 118.3(6) .
C52 C53 C59 118.6(6) .
C62 C54 C53 122.8(5) .
C62 C54 C55 119.2(6) .
C53 C54 C55 117.7(6) .
O11 C55 N3 123.9(5) .
O11 C55 C54 118.6(7) .
N3 C55 C54 117.5(6) .
C57 C56 C52 120.1(5) .
C57 C56 H56 120.0 .
C52 C56 H56 120.0 .
C58 C57 C56 118.5(6) .
C58 C57 H57 120.7 .
C56 C57 H57 120.7 .
C57 C58 C59 125.4(5) .
C57 C58 C63 120.7(6) .
C59 C58 C63 113.9(6) .
C60 C59 C53 118.5(6) .
C60 C59 C58 126.4(6) .
C53 C59 C58 115.1(6) .
C61 C60 C59 124.0(6) .
C61 C60 C64 117.2(6) .
C59 C60 C64 118.2(7) .
C60 C61 C62 115.9(6) .
C60 C61 H61 122.0 .
C62 C61 H61 122.0 .
C54 C62 C61 119.5(6) .
C54 C62 H62 120.2 .
C61 C62 H62 120.2 .
O12 C63 N4 121.2(5) .
O12 C63 C58 119.8(6) .
N4 C63 C58 118.9(5) .
O13 C64 N4 116.2(6) .
O13 C64 C60 124.5(7) .
N4 C64 C60 117.4(6) .
C70 C65 C66 126.6(5) .
C70 C65 N4 121.1(5) .
C66 C65 N4 112.3(5) .
C65 C66 C67 113.7(5) .
C65 C66 C71 128.4(5) .
C67 C66 C71 117.4(5) .
C68 C67 C66 120.0(4) .
C68 C67 H67 120.0 .
C66 C67 H67 120.0 .
C67 C68 C69 120.3(4) .
C67 C68 C106 119.4(4) 4_575
C69 C68 C106 119.3(5) 4_575
C70 C69 C68 122.3(5) .
C70 C69 H69 118.8 .
C68 C69 H69 118.8 .
C65 C70 C69 115.5(5) .
C65 C70 C72 124.0(5) .
C69 C70 C72 120.1(5) .
C66 C71 H71A 109.5 .
C66 C71 H71B 109.5 .
H71A C71 H71B 109.5 .
C66 C71 H71C 109.5 .
H71A C71 H71C 109.5 .
H71B C71 H71C 109.5 .
C70 C72 H72A 109.5 .
C70 C72 H72B 109.5 .
H72A C72 H72B 109.5 .
C70 C72 H72C 109.5 .
H72A C72 H72C 109.5 .
H72B C72 H72C 109.5 .
O15 C73 O14 124.7(5) .
O15 C73 C74 115.1(6) .
O14 C73 C74 120.1(6) .
C75 C74 C79 116.3(5) .
C75 C74 C73 122.8(5) .
C79 C74 C73 120.9(6) .
C74 C75 C76 126.5(6) .
C74 C75 H75 116.8 .
C76 C75 H75 116.8 .
C77 C76 C75 113.4(6) .
C77 C76 C80 121.7(5) .
C75 C76 C80 124.6(6) .
C76 C77 C78 126.1(5) .
C76 C77 N5 120.1(6) .
C78 C77 N5 113.8(6) .
C77 C78 C79 114.5(5) .
C77 C78 C81 127.0(5) .
C79 C78 C81 118.5(6) .
C74 C79 C78 123.0(5) .
C74 C79 H79 118.5 .
C78 C79 H79 118.5 .
C76 C80 H80A 109.5 .
C76 C80 H80B 109.5 .
H80A C80 H80B 109.5 .
C76 C80 H80C 109.5 .
H80A C80 H80C 109.5 .
H80B C80 H80C 109.5 .
C78 C81 H81A 109.5 .
C78 C81 H81B 109.5 .
H81A C81 H81B 109.5 .
C78 C81 H81C 109.5 .
H81A C81 H81C 109.5 .
H81B C81 H81C 109.5 .
O17 C82 N5 120.2(3) .
O17 C82 C83 121.8(3) .
N5 C82 C83 118.0(3) .
C87 C83 C84 119.6(3) .
C87 C83 C82 121.3(3) .
C84 C83 C82 119.1(3) .
C90 C84 C85 121.3(3) .
C90 C84 C83 117.3(3) .
C85 C84 C83 121.1(3) .
C93 C85 C84 118.9(3) .
C93 C85 C86 120.7(4) .
C84 C85 C86 120.4(4) .
O16 C86 N5 118.6(4) .
O16 C86 C85 124.0(4) .
N5 C86 C85 116.9(4) .
C83 C87 C88 121.4(4) .
C83 C87 H87 119.3 .
C88 C87 H87 119.3 .
C89 C88 C87 119.2(4) .
C89 C88 H88 120.4 .
C87 C88 H88 120.4 .
C88 C89 C90 120.7(3) .
C88 C89 C94 117.5(3) .
C90 C89 C94 121.8(3) .
C89 C90 C84 121.4(3) .
C89 C90 C91 120.4(3) .
C84 C90 C91 117.8(3) .
C92 C91 C95 121.0(4) .
C92 C91 C90 119.4(3) .
C95 C91 C90 119.5(3) .
C91 C92 C93 119.7(3) .
C91 C92 H92 120.2 .
C93 C92 H92 120.2 .
C85 C93 C92 122.4(4) .
C85 C93 H93 118.8 .
C92 C93 H93 118.8 .
O19 C94 C89 125.7(3) .
O19 C94 N6 118.5(3) .
C89 C94 N6 115.7(3) .
O18 C95 N6 118.6(3) .
O18 C95 C91 122.9(4) .
N6 C95 C91 118.4(3) .
C101 C96 C102 121.9(4) .
C101 C96 N6 119.7(4) .
C102 C96 N6 118.3(4) .
C102 C97 H97A 109.5 .
C102 C97 H97B 109.5 .
H97A C97 H97B 109.5 .
C102 C97 H97C 109.5 .
H97A C97 H97C 109.5 .
H97B C97 H97C 109.5 .
C103 C98 C102 120.7(4) .
C103 C98 H98 119.7 .
C102 C98 H98 119.7 .
C101 C99 H99A 109.5 .
C101 C99 H99B 109.5 .
H99A C99 H99B 109.5 .
C101 C99 H99C 109.5 .
H99A C99 H99C 109.5 .
H99B C99 H99C 109.5 .
C103 C100 C101 125.0(5) .
C103 C100 H100 117.5 .
C101 C100 H100 117.5 .
C96 C101 C100 116.3(4) .
C96 C101 C99 121.1(4) .
C100 C101 C99 122.7(4) .
C96 C102 C98 117.9(4) .
C96 C102 C97 122.1(4) .
C98 C102 C97 119.9(5) .
C100 C103 C98 117.9(4) .
C100 C103 C104 122.6(4) 1_545
C98 C103 C104 119.4(4) 1_545
O25 C104 O24 123.1(4) .
O25 C104 C103 118.7(4) 1_565
O24 C104 C103 117.7(4) 1_565
O22 C105 O23 125.1(4) .
O22 C105 C37 117.3(4) 4_475
O23 C105 C37 117.6(4) 4_475
O20 C106 O21 126.8(5) .
O20 C106 C68 117.3(5) 4_576
O21 C106 C68 115.9(4) 4_576
N8 C107 O27 123.0(7) .
N8 C107 H107 118.5 .
O27 C107 H107 118.5 .
C20 N1 C24 127.1(6) .
C20 N1 C15 118.9(6) .
C24 N1 C15 113.6(7) .
C33 N2 C32 125.6(5) .
C33 N2 C34 119.0(4) .
C32 N2 C34 114.9(4) .
C51 N3 C55 125.4(5) .
C51 N3 C46 116.9(5) .
C55 N3 C46 117.7(5) .
C63 N4 C64 124.2(5) .
C63 N4 C65 116.1(5) .
C64 N4 C65 119.4(5) .
C82 N5 C86 124.4(3) .
C82 N5 C77 117.4(3) .
C86 N5 C77 118.1(3) .
C95 N6 C94 123.6(3) .
C95 N6 C96 116.8(3) .
C94 N6 C96 119.3(3) .
C6 N7 C7 116.6(6) .
C6 N7 C9 119.2(6) .
C7 N7 C9 122.4(6) .
C107 N8 C4 124.6(8) .
C107 N8 C2 118.6(6) .
C4 N8 C2 116.6(7) .
Zn3 O1 Zn4 107.79(14) .
Zn3 O1 Zn1 110.04(10) .
Zn4 O1 Zn1 111.53(13) .
Zn3 O1 Zn2 110.54(13) .
Zn4 O1 Zn2 103.81(10) .
Zn1 O1 Zn2 112.87(13) .
C11 O2 Zn1 131.3(3) .
C11 O3 Zn4 129.0(3) .
C42 O8 Zn1 126.3(3) .
C42 O9 Zn2 129.8(3) .
C73 O14 Zn3 129.6(4) .
C73 O15 Zn1 132.3(3) .
C106 O20 Zn3 125.9(3) .
C106 O21 Zn4 130.1(3) .
C105 O22 Zn2 138.9(3) .
C105 O23 Zn3 120.7(3) .
C104 O24 Zn2 121.3(3) .
C104 O25 Zn4 113.3(3) .
C6 O26 Zn2 126.1(4) .
C107 O27 Zn2 127.3(4) .
O2 Zn1 O8 139.8(2) .
O2 Zn1 O1 106.06(16) .
O8 Zn1 O1 109.16(11) .
O2 Zn1 O15 92.00(15) .
O8 Zn1 O15 94.89(12) .
O1 Zn1 O15 108.27(13) .
O2 Zn1 O29 74.8(2) .
O8 Zn1 O29 79.66(17) .
O1 Zn1 O29 101.5(2) .
O15 Zn1 O29 149.9(2) .
O2 Zn1 O28 64.35(19) .
O8 Zn1 O28 81.60(18) .
O1 Zn1 O28 169.17(18) .
O15 Zn1 O28 68.5(2) .
O29 Zn1 O28 81.4(3) .
O26 Zn2 O22 89.36(14) .
O26 Zn2 O9 91.57(14) .
O22 Zn2 O9 94.82(11) .
O26 Zn2 O1 162.99(13) .
O22 Zn2 O1 98.70(11) .
O9 Zn2 O1 102.57(11) .
O26 Zn2 O27 82.88(14) .
O22 Zn2 O27 85.47(12) .
O9 Zn2 O27 174.44(11) .
O1 Zn2 O27 82.86(12) .
O26 Zn2 O24 82.39(13) .
O22 Zn2 O24 170.99(11) .
O9 Zn2 O24 89.05(12) .
O1 Zn2 O24 88.36(9) .
O27 Zn2 O24 89.89(12) .
O26 Zn2 Zn4 126.75(11) .
O22 Zn2 Zn4 124.22(8) .
O9 Zn2 Zn4 120.81(7) .
O1 Zn2 Zn4 37.02(6) .
O27 Zn2 Zn4 63.01(8) .
O24 Zn2 Zn4 59.56(7) .
O1 Zn3 O14 113.73(15) .
O1 Zn3 O23 118.21(11) .
O14 Zn3 O23 103.46(13) .
O1 Zn3 O20 115.09(11) .
O14 Zn3 O20 95.01(13) .
O23 Zn3 O20 108.36(13) .
O1 Zn3 Zn4 36.44(7) .
O14 Zn3 Zn4 123.19(11) .
O23 Zn3 Zn4 132.35(8) .
O20 Zn3 Zn4 78.83(9) .
O21 Zn4 O3 101.10(14) .
O21 Zn4 O25 103.36(14) .
O3 Zn4 O25 101.46(13) .
O21 Zn4 O1 111.90(12) .
O3 Zn4 O1 110.14(12) .
O25 Zn4 O1 125.81(10) .
O21 Zn4 Zn3 76.14(9) .
O3 Zn4 Zn3 119.74(9) .
O25 Zn4 Zn3 138.32(9) .
O1 Zn4 Zn3 35.77(9) .
O21 Zn4 Zn2 124.92(10) .
O3 Zn4 Zn2 130.08(10) .
O25 Zn4 Zn2 86.92(8) .
O1 Zn4 Zn2 39.16(6) .
Zn3 Zn4 Zn2 62.617(15) .

loop_
_geom_bond_atom_site_label_1
_geom_bond_atom_site_label_2
_geom_bond_distance
_geom_bond_site_symmetry_2
C1 C4 1.544(15) .
C1 H1A 0.9800 .
C1 H1B 0.9800 .
C1 H1C 0.9800 .
C2 N8 1.508(7) .
C2 C3 1.704(10) .
C2 H2A 0.9900 .
C2 H2B 0.9900 .
C3 H3A 0.9800 .
C3 H3B 0.9800 .
C3 H3C 0.9800 .
C4 N8 1.444(11) .
C4 H4A 0.9900 .
C4 H4B 0.9900 .
C6 O26 1.217(6) .
C6 N7 1.414(5) .
C6 H6 0.9500 .
C7 C8 1.310(8) .
C7 N7 1.462(8) .
C7 H7A 0.9900 .
C7 H7B 0.9900 .
C8 H8A 0.9800 .
C8 H8B 0.9800 .
C8 H8C 0.9800 .
C9 C10 1.04(3) .
C9 N7 1.647(11) .
C9 H9A 0.9900 .
C9 H9B 0.9900 .
C10 H10A 0.9800 .
C10 H10B 0.9800 .
C10 H10C 0.9800 .
C11 O3 1.235(5) .
C11 O2 1.335(6) .
C11 C12 1.482(6) .
C12 C17 1.417(7) .
C12 C13 1.473(6) .
C13 C14 1.353(7) .
C13 H13 0.9500 .
C14 C15 1.386(7) .
C14 C18 1.583(7) .
C15 C16 1.330(8) .
C15 N1 1.448(7) .
C16 C17 1.367(7) .
C16 C19 1.662(9) .
C17 H17 0.9500 .
C18 H18A 0.9800 .
C18 H18B 0.9800 .
C18 H18C 0.9800 .
C19 H19A 0.9800 .
C19 H19B 0.9800 .
C19 H19C 0.9800 .
C20 O4 1.242(7) .
C20 N1 1.354(8) .
C20 C21 1.472(7) .
C21 C25 1.334(7) .
C21 C22 1.478(7) .
C22 C23 1.303(8) .
C22 C28 1.381(7) .
C23 C31 1.349(8) .
C23 C24 1.528(10) .
C24 O5 1.242(8) .
C24 N1 1.373(8) .
C25 C26 1.418(6) .
C25 H25 0.9500 .
C26 C27 1.363(6) .
C26 H26 0.9500 .
C27 C28 1.396(7) .
C27 C32 1.471(6) .
C28 C29 1.390(7) .
C29 C30 1.359(7) .
C29 C33 1.527(7) .
C30 C31 1.507(8) .
C30 H30 0.9500 .
C31 H31 0.9500 .
C32 O6 1.266(5) .
C32 N2 1.382(6) .
C33 O7 1.174(6) .
C33 N2 1.346(6) .
C34 C39 1.334(5) .
C34 C35 1.373(5) .
C34 N2 1.482(5) .
C35 C36 1.477(5) .
C35 C40 1.487(5) .
C36 C37 1.324(5) .
C36 H36 0.9500 .
C37 C38 1.345(5) .
C37 C105 1.513(6) 4_676
C38 C39 1.474(5) .
C38 H38 0.9500 .
C39 C41 1.547(5) .
C40 H40A 0.9800 .
C40 H40B 0.9800 .
C40 H40C 0.9800 .
C41 H41A 0.9800 .
C41 H41B 0.9800 .
C41 H41C 0.9800 .
C42 O9 1.265(5) .
C42 O8 1.281(4) .
C42 C43 1.527(5) .
C43 C48 1.375(5) .
C43 C44 1.419(5) .
C44 C45 1.455(5) .
C44 H44 0.9500 .
C45 C46 1.413(5) .
C45 C49 1.539(5) .
C46 C47 1.376(5) .
C46 N3 1.432(5) .
C47 C48 1.378(5) .
C47 C50 1.564(5) .
C48 H48 0.9500 .
C49 H49A 0.9800 .
C49 H49B 0.9800 .
C49 H49C 0.9800 .
C50 H50A 0.9800 .
C50 H50B 0.9800 .
C50 H50C 0.9800 .
C51 O10 1.212(6) .
C51 N3 1.360(6) .
C51 C52 1.505(6) .
C52 C53 1.396(6) .
C52 C56 1.405(6) .
C53 C54 1.385(7) .
C53 C59 1.432(6) .
C54 C62 1.367(7) .
C54 C55 1.537(7) .
C55 O11 1.208(6) .
C55 N3 1.357(6) .
C56 C57 1.371(6) .
C56 H56 0.9500 .
C57 C58 1.337(6) .
C57 H57 0.9500 .
C58 C59 1.442(7) .
C58 C63 1.535(7) .
C59 C60 1.389(7) .
C60 C61 1.379(7) .
C60 C64 1.469(7) .
C61 C62 1.472(7) .
C61 H61 0.9500 .
C62 H62 0.9500 .
C63 O12 1.258(6) .
C63 N4 1.389(6) .
C64 O13 1.140(6) .
C64 N4 1.428(6) .
C65 C70 1.336(6) .
C65 C66 1.415(6) .
C65 N4 1.485(6) .
C66 C67 1.455(6) .
C66 C71 1.532(6) .
C67 C68 1.368(5) .
C67 H67 0.9500 .
C68 C69 1.380(5) .
C68 C106 1.536(6) 4_575
C69 C70 1.389(6) .
C69 H69 0.9500 .
C70 C72 1.478(6) .
C71 H71A 0.9800 .
C71 H71B 0.9800 .
C71 H71C 0.9800 .
C72 H72A 0.9800 .
C72 H72B 0.9800 .
C72 H72C 0.9800 .
C73 O15 1.269(6) .
C73 O14 1.261(6) .
C73 C74 1.482(6) .
C74 C75 1.329(6) .
C74 C79 1.341(6) .
C75 C76 1.437(6) .
C75 H75 0.9500 .
C76 C77 1.326(7) .
C76 C80 1.471(7) .
C77 C78 1.379(7) .
C77 N5 1.470(5) .
C78 C79 1.454(5) .
C78 C81 1.539(7) .
C79 H79 0.9500 .
C80 H80A 0.9800 .
C80 H80B 0.9800 .
C80 H80C 0.9800 .
C81 H81A 0.9800 .
C81 H81B 0.9800 .
C81 H81C 0.9800 .
C82 O17 1.248(4) .
C82 N5 1.405(4) .
C82 C83 1.475(5) .
C83 C87 1.340(4) .
C83 C84 1.418(4) .
C84 C90 1.403(4) .
C84 C85 1.426(5) .
C85 C93 1.362(5) .
C85 C86 1.465(5) .
C86 O16 1.224(4) .
C86 N5 1.412(5) .
C87 C88 1.416(4) .
C87 H87 0.9500 .
C88 C89 1.337(4) .
C88 H88 0.9500 .
C89 C90 1.360(4) .
C89 C94 1.466(5) .
C90 C91 1.462(4) .
C91 C92 1.400(4) .
C91 C95 1.446(5) .
C92 C93 1.404(5) .
C92 H92 0.9500 .
C93 H93 0.9500 .
C94 O19 1.218(4) .
C94 N6 1.457(4) .
C95 O18 1.241(4) .
C95 N6 1.378(4) .
C96 C101 1.370(5) .
C96 C102 1.364(5) .
C96 N6 1.469(4) .
C97 C102 1.526(6) .
C97 H97A 0.9800 .
C97 H97B 0.9800 .
C97 H97C 0.9800 .
C98 C103 1.389(6) .
C98 C102 1.392(5) .
C98 H98 0.9500 .
C99 C101 1.505(5) .
C99 H99A 0.9800 .
C99 H99B 0.9800 .
C99 H99C 0.9800 .
C100 C103 1.294(5) .
C100 C101 1.388(5) .
C100 H100 0.9500 .
C103 C104 1.488(5) 1_545
C104 O25 1.234(4) .
C104 O24 1.293(4) .
C104 C103 1.488(5) 1_565
C105 O22 1.259(5) .
C105 O23 1.303(4) .
C105 C37 1.513(6) 4_475
C106 O20 1.236(5) .
C106 O21 1.288(5) .
C106 C68 1.536(6) 4_576
C107 N8 1.223(6) .
C107 O27 1.309(6) .
C107 H107 0.9500 .
O1 Zn3 1.900(3) .
O1 Zn4 1.931(2) .
O1 Zn1 1.962(3) .
O1 Zn2 2.026(2) .
O2 Zn1 1.912(4) .
O3 Zn4 1.922(3) .
O8 Zn1 1.936(3) .
O9 Zn2 2.017(3) .
O14 Zn3 1.918(3) .
O15 Zn1 1.978(3) .
O20 Zn3 1.977(3) .
O21 Zn4 1.927(3) .
O22 Zn2 2.012(3) .
O23 Zn3 1.944(3) .
O24 Zn2 2.334(3) .
O25 Zn4 1.928(2) .
O26 Zn2 1.978(3) .
O27 Zn2 2.213(4) .
O29 Zn1 2.296(7) .
Zn1 O28 3.052(15) .
Zn2 Zn4 3.1146(7) .
Zn3 Zn4 3.0959(7) .

loop_
_platon_squeeze_void_nr
_platon_squeeze_void_average_x
_platon_squeeze_void_average_y
_platon_squeeze_void_average_z
_platon_squeeze_void_volume
_platon_squeeze_void_count_electrons
1 -0.015 -0.007 -0.006 18172.0 6280.8
